data_4336397
loop_
_publ_author_name
'W. Michael Chance'
'Daniel E. Bugaris'
'Athena S. Sefat'
'Hans-Conrad zur Loye'

_publ_contact_author_address
;
Department of Chemistry and Biochemistry
University of South Carolina
Columbia,SC,29208
USA
;
_publ_contact_author_email zurloye@mail.chem.sc.edu
_publ_contact_author_fax 1-803-777-8508
_publ_contact_author_name 'Hans-Conrad zur Loye'
_publ_contact_author_phone 1-803-777-6916
_publ_section_title
;
 Crystal Growth of New Hexahydroxometallates Using a Hydroflux
;
_journal_name_full 'Inorganic Chemistry'
_journal_page_first 11723
_journal_page_last 11733
_journal_paper_doi 10.1021/ic400910g
_journal_volume 52
_journal_year 2013
_chemical_formula_moiety 'H6 Mn O6, 2(Sr)'
_chemical_formula_sum 'H6 Mn O6 Sr2'
_chemical_formula_weight 332.23
_space_group_IT_number 14
_symmetry_cell_setting monoclinic
_symmetry_space_group_name_Hall '-P 2yn'
_symmetry_space_group_name_H-M 'P 1 21/n 1'
_atom_sites_solution_hydrogens refall
_atom_sites_solution_primary direct
_atom_sites_solution_secondary difmap
_audit_creation_method SHELXL-97
_audit_update_record
;
2013-04-04 # Formatted by publCIF
;
_cell_angle_alpha 90.00
_cell_angle_beta 91.14(3)
_cell_angle_gamma 90.00
_cell_formula_units_Z 2
_cell_length_a 5.8014(12)
_cell_length_b 6.1315(12)
_cell_length_c 8.1390(16)
_cell_measurement_reflns_used 3271
_cell_measurement_temperature 298(2)
_cell_measurement_theta_max 32.17
_cell_measurement_theta_min 3.51
_cell_volume 289.46(10)
_computing_cell_refinement 'SMART version 5.625 (Bruker, 2001)'
_computing_data_collection 'SMART version 5.625 (Bruker, 2001)'
_computing_data_reduction 'SAINT+ version 6.22 (Bruker, 2001)'
_computing_molecular_graphics 'CrystalMaker (Palmer, 2012)'
_computing_publication_material 'SHELXTL-97 (Sheldrick, 2008)'
_computing_structure_refinement 'SHELXL-97 (Sheldrick, 2008)'
_computing_structure_solution 'SHELXS-97 (Sheldrick, 2008)'
_diffrn_ambient_temperature 298(2)
_diffrn_measured_fraction_theta_full 1.000
_diffrn_measured_fraction_theta_max 0.960
_diffrn_measurement_device_type 'Bruker SMART APEX CCD'
_diffrn_measurement_method \w
_diffrn_radiation_monochromator graphite
_diffrn_radiation_source 'fine-focus sealed tube'
_diffrn_radiation_type MoK\a
_diffrn_radiation_wavelength 0.71073
_diffrn_reflns_av_R_equivalents 0.0207
_diffrn_reflns_av_sigmaI/netI 0.0158
_diffrn_reflns_limit_h_max 8
_diffrn_reflns_limit_h_min -8
_diffrn_reflns_limit_k_max 9
_diffrn_reflns_limit_k_min -9
_diffrn_reflns_limit_l_max 12
_diffrn_reflns_limit_l_min -12
_diffrn_reflns_number 4753
_diffrn_reflns_theta_full 25.00
_diffrn_reflns_theta_max 32.41
_diffrn_reflns_theta_min 4.16
_exptl_absorpt_coefficient_mu 20.465
_exptl_absorpt_correction_T_max 0.7464
_exptl_absorpt_correction_T_min 0.3939
_exptl_absorpt_correction_type numerical
_exptl_absorpt_process_details
;
'SADABS version 2008/1 (Sheldrick, 2008)' 
;
_exptl_crystal_colour brown
_exptl_crystal_density_diffrn 3.812
_exptl_crystal_description prism
_exptl_crystal_F_000 310
_exptl_crystal_size_max 0.200
_exptl_crystal_size_mid 0.088
_exptl_crystal_size_min 0.070
_refine_diff_density_max 0.876
_refine_diff_density_min -0.725
_refine_diff_density_rms 0.140
_refine_ls_extinction_coef 0.0101(15)
_refine_ls_extinction_expression Fc^*^=kFc[1+0.001xFc^2^\l^3^/sin(2\q)]^-1/4^
_refine_ls_extinction_method SHELXL
_refine_ls_goodness_of_fit_ref 1.149
_refine_ls_hydrogen_treatment mixed
_refine_ls_matrix_type full
_refine_ls_number_parameters 56
_refine_ls_number_reflns 1000
_refine_ls_number_restraints 3
_refine_ls_restrained_S_all 1.149
_refine_ls_R_factor_all 0.0194
_refine_ls_R_factor_gt 0.0183
_refine_ls_shift/su_max 0.001
_refine_ls_shift/su_mean 0.000
_refine_ls_structure_factor_coef Fsqd
_refine_ls_weighting_details 'calc w=1/[\s^2^(Fo^2^)+(0.0275P)^2^+0.1924P] where P=(Fo^2^+2Fc^2^)/3'
_refine_ls_weighting_scheme calc
_refine_ls_wR_factor_gt 0.0480
_refine_ls_wR_factor_ref 0.0485
_reflns_number_gt 961
_reflns_number_total 1000
_reflns_threshold_expression >2sigma(I)
_cod_data_source_file ic400910g_si_002_1.cif
_cod_data_source_block Sr2Mn(OH)6
_cod_database_code 4336397

loop_
_symmetry_equiv_pos_as_xyz
'x, y, z'
'-x+1/2, y+1/2, -z+1/2'
'-x, -y, -z'
'x-1/2, -y-1/2, z-1/2'

loop_
_atom_site_label
_atom_site_type_symbol
_atom_site_fract_x
_atom_site_fract_y
_atom_site_fract_z
_atom_site_U_iso_or_equiv
_atom_site_adp_type
_atom_site_occupancy
_atom_site_symmetry_multiplicity
_atom_site_calc_flag
_atom_site_refinement_flags
Sr1 Sr 0.46890(3) 0.07450(3) 0.25182(2) 0.01266(9) Uani 1 1 d .
Mn1 Mn 0.0000 0.0000 0.5000 0.01015(10) Uani 1 2 d S
O1 O 0.1152(3) 0.0353(3) 0.75333(19) 0.0156(3) Uani 1 1 d D
H1 H 0.032(7) -0.051(6) 0.804(5) 0.048(12) Uiso 1 1 d D
O2 O 0.6742(3) 0.2109(3) 0.94330(19) 0.0170(3) Uani 1 1 d D
H2 H 0.787(4) 0.192(7) 1.004(3) 0.034(9) Uiso 1 1 d D
O3 O 0.6862(3) 0.2013(3) 0.55734(18) 0.0154(3) Uani 1 1 d D
H3 H 0.695(5) 0.294(4) 0.483(3) 0.015(7) Uiso 1 1 d D

loop_
_atom_site_aniso_label
_atom_site_aniso_U_11
_atom_site_aniso_U_22
_atom_site_aniso_U_33
_atom_site_aniso_U_23
_atom_site_aniso_U_13
_atom_site_aniso_U_12
Sr1 0.01343(12) 0.01001(11) 0.01455(12) 0.00103(5) 0.00030(6) 0.00001(5)
Mn1 0.01305(18) 0.00792(19) 0.00953(18) -0.00110(13) 0.00140(13) -0.00085(13)
O1 0.0161(7) 0.0154(6) 0.0152(7) -0.0006(5) -0.0004(5) 0.0015(5)
O2 0.0181(7) 0.0132(6) 0.0195(7) -0.0026(5) -0.0023(5) 0.0013(5)
O3 0.0174(6) 0.0129(6) 0.0159(6) 0.0034(5) 0.0009(5) -0.0012(5)

loop_
_atom_type_symbol
_atom_type_description
_atom_type_scat_dispersion_real
_atom_type_scat_dispersion_imag
_atom_type_scat_source
O O 0.0106 0.0060 'International Tables Vol C Tables 4.2.6.8 and 6.1.1.4'
H H 0.0000 0.0000 'International Tables Vol C Tables 4.2.6.8 and 6.1.1.4'
Mn Mn 0.3368 0.7283 'International Tables Vol C Tables 4.2.6.8 and 6.1.1.4'
Sr Sr -1.5307 3.2498 'International Tables Vol C Tables 4.2.6.8 and 6.1.1.4'

loop_
_geom_angle_atom_site_label_1
_geom_angle_atom_site_label_2
_geom_angle_atom_site_label_3
_geom_angle
_geom_angle_site_symmetry_1
_geom_angle_site_symmetry_3
O3 Sr1 O2 78.46(5) 3_656 3_656
O3 Sr1 O1 100.89(5) 3_656 3_656
O2 Sr1 O1 96.28(5) 3_656 3_656
O3 Sr1 O1 139.99(5) 3_656 4_665
O2 Sr1 O1 140.47(5) 3_656 4_665
O1 Sr1 O1 86.06(3) 3_656 4_665
O3 Sr1 O3 120.12(3) 3_656 4_565
O2 Sr1 O3 77.80(5) 3_656 4_565
O1 Sr1 O3 135.73(5) 3_656 4_565
O1 Sr1 O3 73.51(5) 4_665 4_565
O3 Sr1 O2 74.16(5) 3_656 4_565
O2 Sr1 O2 120.43(3) 3_656 4_565
O1 Sr1 O2 140.06(5) 3_656 4_565
O1 Sr1 O2 75.62(5) 4_665 4_565
O3 Sr1 O2 72.39(5) 4_565 4_565
O3 Sr1 O3 78.51(5) 3_656 .
O2 Sr1 O3 151.15(5) 3_656 .
O1 Sr1 O3 71.40(5) 3_656 .
O1 Sr1 O3 66.40(5) 4_665 .
O3 Sr1 O3 129.36(3) 4_565 .
O2 Sr1 O3 68.77(5) 4_565 .
O3 Sr1 O2 153.28(5) 3_656 1_554
O2 Sr1 O2 77.86(6) 3_656 1_554
O1 Sr1 O2 69.73(5) 3_656 1_554
O1 Sr1 O2 65.96(5) 4_665 1_554
O3 Sr1 O2 66.12(5) 4_565 1_554
O2 Sr1 O2 129.37(3) 4_565 1_554
O3 Sr1 O2 119.14(4) . 1_554
O3 Sr1 Mn1 161.25(4) 3_656 2
O2 Sr1 Mn1 100.34(4) 3_656 2
O1 Sr1 Mn1 97.84(4) 3_656 2
O1 Sr1 Mn1 40.64(4) 4_665 2
O3 Sr1 Mn1 42.54(3) 4_565 2
O2 Sr1 Mn1 90.93(4) 4_565 2
O3 Sr1 Mn1 107.03(3) . 2
O2 Sr1 Mn1 38.54(3) 1_554 2
O3 Sr1 Mn1 40.74(4) 3_656 .
O2 Sr1 Mn1 91.35(4) 3_656 .
O1 Sr1 Mn1 138.13(4) 3_656 .
O1 Sr1 Mn1 112.91(4) 4_665 .
O3 Sr1 Mn1 86.13(4) 4_565 .
O2 Sr1 Mn1 37.40(4) 4_565 .
O3 Sr1 Mn1 82.34(4) . .
O2 Sr1 Mn1 151.68(3) 1_554 .
Mn1 Sr1 Mn1 121.184(12) 2 .
O3 Sr1 Mn1 83.21(4) 3_656 1_655
O2 Sr1 Mn1 121.81(4) 3_656 1_655
O1 Sr1 Mn1 34.89(4) 3_656 1_655
O1 Sr1 Mn1 80.68(4) 4_665 1_655
O3 Sr1 Mn1 153.71(4) 4_565 1_655
O2 Sr1 Mn1 106.17(4) 4_565 1_655
O3 Sr1 Mn1 37.82(3) . 1_655
O2 Sr1 Mn1 98.98(4) 1_554 1_655
Mn1 Sr1 Mn1 112.381(14) 2 1_655
Mn1 Sr1 Mn1 108.876(16) . 1_655
O3 Sr1 Sr1 40.48(4) 3_656 2_545
O2 Sr1 Sr1 41.47(4) 3_656 2_545
O1 Sr1 Sr1 114.04(4) 3_656 2_545
O1 Sr1 Sr1 159.90(4) 4_665 2_545
O3 Sr1 Sr1 90.45(4) 4_565 2_545
O2 Sr1 Sr1 88.18(4) 4_565 2_545
O3 Sr1 Sr1 118.94(3) . 2_545
O2 Sr1 Sr1 119.00(3) 1_554 2_545
Mn1 Sr1 Sr1 129.953(19) 2 2_545
Mn1 Sr1 Sr1 52.565(9) . 2_545
Mn1 Sr1 Sr1 115.830(12) 1_655 2_545
O3 Sr1 H3 94.8(4) 3_656 .
O2 Sr1 H3 164.9(6) 3_656 .
O1 Sr1 H3 71.5(6) 3_656 .
O1 Sr1 H3 49.8(4) 4_665 .
O3 Sr1 H3 117.1(5) 4_565 .
O2 Sr1 H3 69.5(6) 4_565 .
O3 Sr1 H3 16.7(4) . .
O2 Sr1 H3 105.1(4) 1_554 .
Mn1 Sr1 H3 90.4(4) 2 .
Mn1 Sr1 H3 92.2(5) . .
Mn1 Sr1 H3 43.4(6) 1_655 .
Sr1 Sr1 H3 134.9(4) 2_545 .
O2 Mn1 O2 180.0 4_565 2_546
O2 Mn1 O1 89.09(6) 4_565 .
O2 Mn1 O1 90.91(6) 2_546 .
O2 Mn1 O1 90.91(6) 4_565 3_556
O2 Mn1 O1 89.09(6) 2_546 3_556
O1 Mn1 O1 180.0 . 3_556
O2 Mn1 O3 91.30(6) 4_565 3_656
O2 Mn1 O3 88.70(6) 2_546 3_656
O1 Mn1 O3 90.95(6) . 3_656
O1 Mn1 O3 89.05(6) 3_556 3_656
O2 Mn1 O3 88.70(6) 4_565 1_455
O2 Mn1 O3 91.30(6) 2_546 1_455
O1 Mn1 O3 89.05(6) . 1_455
O1 Mn1 O3 90.95(6) 3_556 1_455
O3 Mn1 O3 180.0 3_656 1_455
O2 Mn1 Sr1 119.71(5) 4_565 2_545
O2 Mn1 Sr1 60.29(5) 2_546 2_545
O1 Mn1 Sr1 130.22(4) . 2_545
O1 Mn1 Sr1 49.78(4) 3_556 2_545
O3 Mn1 Sr1 52.35(4) 3_656 2_545
O3 Mn1 Sr1 127.65(4) 1_455 2_545
O2 Mn1 Sr1 60.29(5) 4_565 4_566
O2 Mn1 Sr1 119.71(5) 2_546 4_566
O1 Mn1 Sr1 49.78(4) . 4_566
O1 Mn1 Sr1 130.22(4) 3_556 4_566
O3 Mn1 Sr1 127.65(4) 3_656 4_566
O3 Mn1 Sr1 52.35(4) 1_455 4_566
Sr1 Mn1 Sr1 180.0 2_545 4_566
O2 Mn1 Sr1 50.96(5) 4_565 .
O2 Mn1 Sr1 129.04(5) 2_546 .
O1 Mn1 Sr1 108.19(5) . .
O1 Mn1 Sr1 71.81(5) 3_556 .
O3 Mn1 Sr1 45.78(4) 3_656 .
O3 Mn1 Sr1 134.22(4) 1_455 .
Sr1 Mn1 Sr1 71.938(14) 2_545 .
Sr1 Mn1 Sr1 108.062(14) 4_566 .
O2 Mn1 Sr1 129.04(5) 4_565 3_556
O2 Mn1 Sr1 50.96(5) 2_546 3_556
O1 Mn1 Sr1 71.81(5) . 3_556
O1 Mn1 Sr1 108.19(5) 3_556 3_556
O3 Mn1 Sr1 134.22(4) 3_656 3_556
O3 Mn1 Sr1 45.78(4) 1_455 3_556
Sr1 Mn1 Sr1 108.062(14) 2_545 3_556
Sr1 Mn1 Sr1 71.938(14) 4_566 3_556
Sr1 Mn1 Sr1 180.0 . 3_556
O2 Mn1 Sr1 79.85(4) 4_565 3_656
O2 Mn1 Sr1 100.15(4) 2_546 3_656
O1 Mn1 Sr1 41.44(5) . 3_656
O1 Mn1 Sr1 138.56(5) 3_556 3_656
O3 Mn1 Sr1 51.33(4) 3_656 3_656
O3 Mn1 Sr1 128.67(4) 1_455 3_656
Sr1 Mn1 Sr1 100.714(15) 2_545 3_656
Sr1 Mn1 Sr1 79.286(15) 4_566 3_656
Sr1 Mn1 Sr1 71.124(16) . 3_656
Sr1 Mn1 Sr1 108.876(16) 3_556 3_656
O2 Mn1 Sr1 100.15(4) 4_565 1_455
O2 Mn1 Sr1 79.85(4) 2_546 1_455
O1 Mn1 Sr1 138.56(5) . 1_455
O1 Mn1 Sr1 41.44(5) 3_556 1_455
O3 Mn1 Sr1 128.67(4) 3_656 1_455
O3 Mn1 Sr1 51.33(4) 1_455 1_455
Sr1 Mn1 Sr1 79.286(15) 2_545 1_455
Sr1 Mn1 Sr1 100.714(15) 4_566 1_455
Sr1 Mn1 Sr1 108.876(16) . 1_455
Sr1 Mn1 Sr1 71.124(16) 3_556 1_455
Sr1 Mn1 Sr1 180.0 3_656 1_455
Mn1 O1 Sr1 103.67(7) . 3_656
Mn1 O1 Sr1 89.58(5) . 4_566
Sr1 O1 Sr1 125.10(7) 3_656 4_566
Mn1 O1 H1 104(4) . .
Sr1 O1 H1 114(3) 3_656 .
Sr1 O1 H1 114(3) 4_566 .
Mn1 O2 Sr1 125.28(7) 2_556 3_656
Mn1 O2 Sr1 91.64(6) 2_556 4_666
Sr1 O2 Sr1 100.50(6) 3_656 4_666
Mn1 O2 Sr1 81.16(5) 2_556 1_556
Sr1 O2 Sr1 102.14(6) 3_656 1_556
Sr1 O2 Sr1 156.24(6) 4_666 1_556
Mn1 O2 H2 112(3) 2_556 .
Sr1 O2 H2 122(3) 3_656 .
Sr1 O2 H2 85(2) 4_666 .
Sr1 O2 H2 77(2) 1_556 .
Mn1 O3 Sr1 93.48(6) 1_655 3_656
Mn1 O3 Sr1 85.11(5) 1_655 4_666
Sr1 O3 Sr1 102.03(5) 3_656 4_666
Mn1 O3 Sr1 90.85(5) 1_655 .
Sr1 O3 Sr1 101.49(5) 3_656 .
Sr1 O3 Sr1 156.33(6) 4_666 .
Mn1 O3 H3 99(2) 1_655 .
Sr1 O3 H3 162(2) 3_656 .
Sr1 O3 H3 92(2) 4_666 .
Sr1 O3 H3 66(2) . .

loop_
_geom_bond_atom_site_label_1
_geom_bond_atom_site_label_2
_geom_bond_distance
_geom_bond_site_symmetry_2
Sr1 O3 2.4776(16) 3_656
Sr1 O2 2.4939(16) 3_656
Sr1 O1 2.5059(16) 3_656
Sr1 O1 2.5388(17) 4_665
Sr1 O3 2.6421(16) 4_565
Sr1 O2 2.6814(17) 4_565
Sr1 O3 2.8728(17) .
Sr1 O2 2.9226(18) 1_554
Sr1 Mn1 3.3249(5) 2
Sr1 Mn1 3.4507(10) .
Sr1 H3 2.64(3) .
Mn1 O2 2.0967(16) 4_565
Mn1 O2 2.0967(16) 2_546
Mn1 O1 2.1656(16) .
Mn1 O1 2.1656(16) 3_556
Mn1 O3 2.2560(16) 3_656
Mn1 O3 2.2560(16) 1_455
Mn1 Sr1 3.3248(5) 2_545
Mn1 Sr1 3.3248(5) 4_566
Mn1 Sr1 3.4507(10) 3_556
O1 Sr1 2.5060(16) 3_656
O1 Sr1 2.5388(17) 4_566
O1 H1 0.830(19) .
O2 Mn1 2.0967(16) 2_556
O2 Sr1 2.4939(16) 3_656
O2 Sr1 2.6814(17) 4_666
O2 Sr1 2.9226(18) 1_556
O2 H2 0.820(18) .
O3 Mn1 2.2560(16) 1_655
O3 Sr1 2.4776(16) 3_656
O3 Sr1 2.6421(16) 4_666
O3 H3 0.834(17) .
